data_4336905
loop_
_publ_author_name
'Eufemio Moreno Pineda'
'Floriana Tuna'
'Yan-Zhen Zheng'
'Richard E. P. Winpenny'
'Eric J. L. McInnes'

_publ_contact_author_address
;
School of Chemistry and Photon Science Institute, The University of Manchester,
Oxford Road, Manchester M13 9PL, .
UK
;
_publ_contact_author_name 'Richard E. P. Winpenny'
_publ_section_title
;
 Wells-Dawson Cages as Molecular Refrigerants
;
_journal_name_full 'Inorganic Chemistry'
_journal_page_first 13702
_journal_page_last 13707
_journal_paper_doi 10.1021/ic402296t
_journal_volume 52
_journal_year 2013
_chemical_formula_moiety 'C132 H252 Ni6 O56 P6 Y6'
_chemical_formula_sum 'C132 H252 Ni6 O56 P6 Y6'
_chemical_formula_weight 3806.86
_space_group_crystal_system triclinic
_space_group_IT_number 2
_space_group_name_Hall '-P 1'
_space_group_name_H-M_alt 'P -1'
_symmetry_space_group_name_Hall '-P 1'
_symmetry_space_group_name_H-M 'P -1'
_atom_sites_solution_hydrogens geom
_atom_sites_solution_primary iterative
_audit_creation_date 2013-08-30
_audit_creation_method
;
  Olex2 1.2
  (compiled 2013.04.25 svn.r2679, GUI svn.r4466)
;
_audit_update_record
;
2013-09-01 # Formatted by publCIF

;
_cell_angle_alpha 81.023(6)
_cell_angle_beta 70.241(5)
_cell_angle_gamma 69.087(7)
_cell_formula_units_Z 1
_cell_length_a 16.2833(9)
_cell_length_b 17.5109(15)
_cell_length_c 18.3682(9)
_cell_measurement_reflns_used 5486
_cell_measurement_temperature 150.03(18)
_cell_measurement_theta_max 23.4480
_cell_measurement_theta_min 3.3110
_cell_volume 4600.6(6)
_computing_cell_refinement
;
CrysAlisPro, Agilent Technologies,
Version 1.171.36.28 (release 01-02-2013 CrysAlis171 .NET)
(compiled Feb  1 2013,16:14:44)
;
_computing_data_collection
;
CrysAlisPro, Agilent Technologies,
Version 1.171.36.28 (release 01-02-2013 CrysAlis171 .NET)
(compiled Feb  1 2013,16:14:44)
;
_computing_data_reduction
;
CrysAlisPro, Agilent Technologies,
Version 1.171.36.28 (release 01-02-2013 CrysAlis171 .NET)
(compiled Feb  1 2013,16:14:44)
;
_computing_molecular_graphics
;
O. V. Dolomanov, L. J. Bourhis, R. J. Gildea, J. A. K. Howard and H. Puschmann,
OLEX2: a complete structure solution, refinement and analysis program.
J. Appl. Cryst. (2009). 42, 339-341.
;
_computing_publication_material
;
O. V. Dolomanov, L. J. Bourhis, R. J. Gildea, J. A. K. Howard and H. Puschmann,
OLEX2: a complete structure solution, refinement and analysis program.
J. Appl. Cryst. (2009). 42, 339-341.
;
_computing_structure_refinement
;
SHELXL, G.M. Sheldrick, Acta Cryst.
(2008). A64, 112-122
;
_computing_structure_solution
;
olex2.solve (L.J. Bourhis, O.V. Dolomanov, R.J. Gildea, J.A.K. Howard,
H. Puschmann, in preparation, 2011)
;
_diffrn_ambient_temperature 150.03(18)
_diffrn_detector_area_resol_mean 8.0714
_diffrn_measured_fraction_theta_full 0.9974
_diffrn_measured_fraction_theta_max 0.9974
_diffrn_measurement_details
;
  1 omega   66.00   93.00   1.0000   45.0000
omega____ theta____ kappa____ phi______ frames
    -       20.8673 -178.0000  -30.0000 27

  2 omega   -8.00   64.00   1.0000   45.0000
omega____ theta____ kappa____ phi______ frames
    -       20.8673  -99.0000   30.0000 72

  3 omega   21.00   80.00   1.0000   45.0000
omega____ theta____ kappa____ phi______ frames
    -       20.8673 -123.0000 -172.0000 59

  4 omega  -76.00  -36.00   1.0000   45.0000
omega____ theta____ kappa____ phi______ frames
    -      -21.1798  123.0000  -92.0000 40

  5 omega  -17.00   32.00   1.0000   45.0000
omega____ theta____ kappa____ phi______ frames
    -      -21.1798   57.0000  -60.0000 49

  6 omega  -83.00  -37.00   1.0000   45.0000
omega____ theta____ kappa____ phi______ frames
    -      -21.1798 -178.0000  -30.0000 46

  7 omega  -92.00  -54.00   1.0000   45.0000
omega____ theta____ kappa____ phi______ frames
    -      -21.1798  -57.0000  120.0000 38

  8 omega  -97.00   45.00   1.0000   45.0000
omega____ theta____ kappa____ phi______ frames
    -      -21.1798  -19.0000  120.0000 142
;
_diffrn_measurement_device_type 'SuperNova, Single source at offset, Eos'
_diffrn_measurement_method '\w scans'
_diffrn_orient_matrix_UB_11 -0.0009755000
_diffrn_orient_matrix_UB_12 0.0347871000
_diffrn_orient_matrix_UB_13 -0.0257375000
_diffrn_orient_matrix_UB_21 0.0253007000
_diffrn_orient_matrix_UB_22 -0.0259466000
_diffrn_orient_matrix_UB_23 -0.0317618000
_diffrn_orient_matrix_UB_31 -0.0419305000
_diffrn_orient_matrix_UB_32 0.0001240000
_diffrn_orient_matrix_UB_33 -0.0038853000
_diffrn_radiation_monochromator mirror
_diffrn_radiation_type 'Mo K\a'
_diffrn_radiation_wavelength 0.7107
_diffrn_reflns_av_R_equivalents 0.0988
_diffrn_reflns_av_unetI/netI 0.1966
_diffrn_reflns_Laue_measured_fraction_full 0.998
_diffrn_reflns_Laue_measured_fraction_max 0.997
_diffrn_reflns_limit_h_max 16
_diffrn_reflns_limit_h_min -20
_diffrn_reflns_limit_k_max 21
_diffrn_reflns_limit_k_min -21
_diffrn_reflns_limit_l_max 19
_diffrn_reflns_limit_l_min -22
_diffrn_reflns_number 37268
_diffrn_reflns_point_group_measured_fraction_full 0.998
_diffrn_reflns_point_group_measured_fraction_max 0.997
_diffrn_reflns_theta_full 25.242
_diffrn_reflns_theta_max 26.372
_diffrn_reflns_theta_min 2.993
_diffrn_source 'SuperNova (Mo) x-ray Source'
_exptl_absorpt_coefficient_mu 2.590
_exptl_absorpt_correction_T_max 1.00000
_exptl_absorpt_correction_T_min 0.57650
_exptl_absorpt_correction_type multi-scan
_exptl_absorpt_process_details
;
CrysAlisPro, Agilent Technologies,
Version 1.171.36.28 (release 01-02-2013 CrysAlis171 .NET)
(compiled Feb  1 2013,16:14:44)
empirical absorption correction using spherical harmonics,
 implemented in SCALE3 ABSPACK scaling algorithm.
;
_exptl_crystal_colour 'clear yellow'
_exptl_crystal_colour_lustre clear
_exptl_crystal_colour_primary yellow
_exptl_crystal_density_diffrn 1.374
_exptl_crystal_description block
_exptl_crystal_F_000 1984
_exptl_crystal_size_max 0.08
_exptl_crystal_size_mid 0.07
_exptl_crystal_size_min 0.04
_refine_diff_density_max 0.983
_refine_diff_density_min -1.034
_refine_diff_density_rms 0.132
_refine_ls_extinction_method none
_refine_ls_goodness_of_fit_ref 1.027
_refine_ls_hydrogen_treatment constr
_refine_ls_matrix_type full
_refine_ls_number_parameters 845
_refine_ls_number_reflns 18760
_refine_ls_number_restraints 136
_refine_ls_restrained_S_all 1.037
_refine_ls_R_factor_all 0.2103
_refine_ls_R_factor_gt 0.0931
_refine_ls_shift/su_max 0.001
_refine_ls_shift/su_mean 0.000
_refine_ls_structure_factor_coef Fsqd
_refine_ls_weighting_details 'w=1/[\s^2^(Fo^2^)+(0.1289P)^2^+0.7513P] where P=(Fo^2^+2Fc^2^)/3'
_refine_ls_weighting_scheme calc
_refine_ls_wR_factor_gt 0.2279
_refine_ls_wR_factor_ref 0.2952
_reflns_Friedel_coverage 0.000
_reflns_number_gt 8259
_reflns_number_total 18760
_reflns_threshold_expression 'I > 2\s(I)'
_cod_data_source_file ic402296t_si_008.cif
_cod_data_source_block Ni6Y6P6_octyl
_cod_database_code 4336905

loop_
_space_group_symop_operation_xyz
'x, y, z'
'-x, -y, -z'

loop_
_atom_site_label
_atom_site_type_symbol
_atom_site_fract_x
_atom_site_fract_y
_atom_site_fract_z
_atom_site_U_iso_or_equiv
_atom_site_adp_type
_atom_site_occupancy
_atom_site_symmetry_multiplicity
_atom_site_calc_flag
_atom_site_refinement_flags_posn
_atom_site_refinement_flags_adp
_atom_site_refinement_flags_occupancy
_atom_site_disorder_assembly
_atom_site_disorder_group
Y1 Y 0.43829(7) 0.72041(7) 0.04056(6) 0.0467(3) Uani 1 1 d . . . . .
Y2 Y 0.25118(7) 0.46492(7) 0.09262(5) 0.0481(3) Uani 1 1 d . . . . .
Y3 Y 0.35266(7) 0.65899(7) -0.10497(6) 0.0476(3) Uani 1 1 d . . . . .
Ni1 Ni 0.39301(9) 0.64297(10) 0.22797(7) 0.0528(4) Uani 1 1 d . . . . .
Ni2 Ni 0.27458(9) 0.51218(10) 0.24496(7) 0.0507(4) Uani 1 1 d . . . . .
Ni3 Ni 0.49320(10) 0.45586(10) 0.26085(7) 0.0545(4) Uani 1 1 d . . . . .
P1 P 0.26991(18) 0.6631(2) 0.10943(15) 0.0461(8) Uani 1 1 d . . . . .
P2 P 0.44549(19) 0.3434(2) 0.16083(14) 0.0463(8) Uani 1 1 d . . . . .
P3 P 0.40180(18) 0.45087(18) -0.10277(14) 0.0398(7) Uani 1 1 d . . . . .
O1A O 0.1571(5) 0.5554(6) 0.0317(4) 0.063(2) Uani 1 1 d . . . . .
O1B O 0.2139(5) 0.6409(5) -0.0558(4) 0.056(2) Uani 1 1 d . . . . .
O1C O 0.2787(5) 0.3382(5) 0.0631(4) 0.057(2) Uani 1 1 d . . . . .
O1D O 0.4251(5) 0.2621(5) 0.0063(4) 0.059(2) Uani 1 1 d . . . . .
O1OH O 0.3937(4) 0.5301(4) 0.2177(3) 0.0420(17) Uani 1 1 d . . . . .
O1P O 0.3196(4) 0.6933(5) 0.1513(4) 0.0486(19) Uani 1 1 d . . . . .
O2 O 0.4816(6) 0.5726(6) 0.2951(4) 0.071(3) Uani 1 1 d . . . . .
O2P O 0.2715(5) 0.5741(5) 0.1321(4) 0.0484(19) Uani 1 1 d . . . . .
O3 O 0.4495(11) 0.6723(11) 0.3774(8) 0.179(7) Uani 1 1 d . . . . .
O3P O 0.3229(4) 0.6727(4) 0.0236(4) 0.0456(18) Uani 1 1 d . . . . .
O4 O 0.2850(5) 0.6677(6) 0.3242(4) 0.082(3) Uani 1 1 d . . . . .
O4P O 0.3523(4) 0.4110(5) 0.1654(3) 0.0479(19) Uani 1 1 d . . . . .
O5 O 0.1892(5) 0.6125(5) 0.3035(4) 0.062(2) Uani 1 1 d . . . . .
O5P O 0.5002(5) 0.3572(5) 0.2079(4) 0.0508(19) Uani 1 1 d . . . . .
O6P O 0.5122(4) 0.3367(4) 0.0778(3) 0.0455(18) Uani 1 1 d . . . . .
O7 O 0.2768(5) 0.4439(6) 0.3410(4) 0.067(2) Uani 1 1 d . . . . .
O7P O 0.3620(5) 0.4680(5) -0.0188(4) 0.0521(19) Uani 1 1 d . . . . .
O8 O 0.4054(5) 0.4391(6) 0.3647(4) 0.070(3) Uani 1 1 d . . . . .
O8P O 0.4937(5) 0.3817(5) -0.1185(4) 0.0494(19) Uani 1 1 d . . . . .
O9P O 0.4148(4) 0.5279(4) -0.1484(3) 0.0435(18) Uani 1 1 d . . . . .
O10 O 0.4076(6) 0.7477(7) 0.2414(5) 0.074(3) Uani 1 1 d . . . . .
O12 O 0.4137(6) 0.8129(5) 0.1236(5) 0.075(3) Uani 1 1 d . . . . .
O14 O 0.1672(5) 0.4870(5) 0.2275(4) 0.058(2) Uani 1 1 d . . . . .
O15 O 0.1099(6) 0.4358(6) 0.1646(4) 0.081(3) Uani 1 1 d . . . . .
O16 O 0.3059(5) 0.6939(6) -0.2111(4) 0.072(3) Uani 1 1 d . . . . .
O17 O 0.4046(6) 0.6079(7) -0.3052(4) 0.074(3) Uani 1 1 d . . . . .
O18 O 0.3640(5) 0.8338(5) -0.0215(5) 0.070(2) Uani 1 1 d . . . . .
O19 O 0.3185(6) 0.7955(5) -0.1079(5) 0.072(3) Uani 1 1 d . . . . .
C1 C 0.4878(11) 0.5897(13) 0.3562(7) 0.102(6) Uani 1 1 d . . . . .
C1A C 0.333(3) 0.891(3) 0.3158(12) 0.116(6) Uani 0.399(17) 1 d D . P A 1
H1AA H 0.3622 0.8395 0.3383 0.174 Uiso 0.399(17) 1 calc R U P A 1
H1AB H 0.2704 0.8970 0.3225 0.174 Uiso 0.399(17) 1 calc R U P A 1
H1AC H 0.3350 0.9346 0.3408 0.174 Uiso 0.399(17) 1 calc R U P A 1
C1F C 0.392(2) 0.8804(18) 0.3080(18) 0.116(6) Uani 0.601(17) 1 d . . P A 2
H1FA H 0.3494 0.9259 0.3390 0.174 Uiso 0.601(17) 1 calc R U P A 2
H1FB H 0.4539 0.8739 0.3064 0.174 Uiso 0.601(17) 1 calc R U P A 2
H1FC H 0.3781 0.8315 0.3303 0.174 Uiso 0.601(17) 1 calc R U P A 2
C1G C 0.4778(17) 0.905(3) 0.212(3) 0.116(6) Uani 0.399(17) 1 d D . P A 1
H1GA H 0.4703 0.9540 0.2349 0.174 Uiso 0.399(17) 1 calc R U P A 1
H1GB H 0.5052 0.9095 0.1571 0.174 Uiso 0.399(17) 1 calc R U P A 1
H1GC H 0.5171 0.8588 0.2332 0.174 Uiso 0.399(17) 1 calc R U P A 1
C1M C 0.459(2) 0.931(2) 0.1762(18) 0.116(6) Uani 0.601(17) 1 d . . P A 2
H1MA H 0.4418 0.9875 0.1872 0.174 Uiso 0.601(17) 1 calc R U P A 2
H1MB H 0.4643 0.9270 0.1232 0.174 Uiso 0.601(17) 1 calc R U P A 2
H1MC H 0.5173 0.9011 0.1849 0.174 Uiso 0.601(17) 1 calc R U P A 2
C1N C 0.315(3) 0.960(3) 0.195(3) 0.116(6) Uani 0.399(17) 1 d D . P A 1
H1NA H 0.2604 0.9441 0.2078 0.174 Uiso 0.399(17) 1 calc R U P A 1
H1NB H 0.3405 0.9640 0.1403 0.174 Uiso 0.399(17) 1 calc R U P A 1
H1NC H 0.2982 1.0116 0.2170 0.174 Uiso 0.399(17) 1 calc R U P A 1
C1P C 0.1526(7) 0.7282(8) 0.1308(7) 0.068(4) Uani 1 1 d . . . . .
H1PA H 0.1255 0.7180 0.0953 0.081 Uiso 1 1 calc R U . . .
H1PB H 0.1186 0.7145 0.1828 0.081 Uiso 1 1 calc R U . . .
C2 C 0.5318(14) 0.5311(12) 0.4025(8) 0.147(9) Uani 1 1 d . . . . .
H2A H 0.5029 0.4895 0.4187 0.220 Uiso 1 1 calc R U . . .
H2B H 0.5275 0.5561 0.4472 0.220 Uiso 1 1 calc R U . . .
H2C H 0.5956 0.5069 0.3738 0.220 Uiso 1 1 calc R U . . .
C2P C 0.1425(12) 0.8171(12) 0.1251(11) 0.125(4) Uani 1 1 d . . . . .
H2PA H 0.1793 0.8287 0.0735 0.150 Uiso 1 1 calc R U . . .
H2PB H 0.1698 0.8257 0.1612 0.150 Uiso 1 1 calc R U . . .
C4 C 0.2060(9) 0.6606(9) 0.3376(6) 0.069(4) Uani 1 1 d . . . . .
C3P C 0.0394(13) 0.8853(15) 0.1409(11) 0.149(5) Uani 1 1 d . . . . .
H3PA H 0.0163 0.8853 0.0987 0.179 Uiso 1 1 calc R U . . .
H3PB H -0.0014 0.8689 0.1880 0.179 Uiso 1 1 calc R U . . .
C4P C 0.0345(19) 0.9727(17) 0.1488(17) 0.214(3) Uani 1 1 d . . . . .
H4PA H 0.0864 0.9838 0.1090 0.256 Uiso 1 1 calc R U . . .
H4PB H -0.0215 1.0103 0.1390 0.256 Uiso 1 1 calc R U . . .
C5 C 0.1263(8) 0.7164(9) 0.3955(7) 0.067(4) Uani 1 1 d . . . . .
C5P C 0.035(2) 0.9907(18) 0.2258(17) 0.214(3) Uani 1 1 d . . . . .
H5PA H 0.0868 0.9479 0.2381 0.256 Uiso 1 1 calc R U . . .
H5PB H -0.0206 0.9854 0.2641 0.256 Uiso 1 1 calc R U . . .
C6P C 0.0423(19) 1.0718(18) 0.2367(17) 0.214(3) Uani 1 1 d . . . . .
H6PA H 0.0991 1.0776 0.2003 0.256 Uiso 1 1 calc R U . . .
H6PB H -0.0088 1.1157 0.2251 0.256 Uiso 1 1 calc R U . . .
C7 C 0.1598(12) 0.7281(16) 0.4608(11) 0.191(13) Uani 1 1 d . . . . .
H7A H 0.1805 0.6763 0.4869 0.287 Uiso 1 1 calc R U . . .
H7B H 0.1098 0.7654 0.4970 0.287 Uiso 1 1 calc R U . . .
H7C H 0.2098 0.7498 0.4391 0.287 Uiso 1 1 calc R U . . .
C7P C 0.0409(19) 1.0799(17) 0.3131(17) 0.214(3) Uani 1 1 d . . . . .
H7PA H 0.0911 1.0366 0.3267 0.256 Uiso 1 1 calc R U . . .
H7PB H -0.0172 1.0786 0.3508 0.256 Uiso 1 1 calc R U . . .
C8 C 0.0448(11) 0.6819(12) 0.4292(10) 0.127(7) Uani 1 1 d . . . . .
H8A H 0.0251 0.6746 0.3879 0.191 Uiso 1 1 calc R U . . .
H8B H -0.0056 0.7195 0.4648 0.191 Uiso 1 1 calc R U . . .
H8C H 0.0646 0.6302 0.4558 0.191 Uiso 1 1 calc R U . . .
C8P C 0.0522(18) 1.1608(16) 0.3091(16) 0.214(3) Uani 1 1 d . . . . .
H8PA H 0.0740 1.1779 0.2559 0.320 Uiso 1 1 calc R U . . .
H8PB H 0.0960 1.1569 0.3349 0.320 Uiso 1 1 calc R U . . .
H8PC H -0.0062 1.2000 0.3339 0.320 Uiso 1 1 calc R U . . .
C9 C 0.0956(15) 0.7963(13) 0.3546(11) 0.170(10) Uani 1 1 d . . . . .
H9A H 0.1458 0.8179 0.3340 0.256 Uiso 1 1 calc R U . . .
H9B H 0.0450 0.8338 0.3902 0.256 Uiso 1 1 calc R U . . .
H9C H 0.0760 0.7891 0.3131 0.256 Uiso 1 1 calc R U . . .
C9P C 0.4248(7) 0.2465(7) 0.1938(6) 0.053(3) Uani 1 1 d . . . . .
H9PA H 0.4010 0.2313 0.1584 0.063 Uiso 1 1 calc R U . . .
H9PB H 0.4822 0.2039 0.1948 0.063 Uiso 1 1 calc R U . . .
C10P C 0.3530(12) 0.2551(13) 0.2772(10) 0.125(4) Uani 1 1 d . . . . .
H10A H 0.2960 0.2985 0.2765 0.150 Uiso 1 1 calc R U . . .
H10B H 0.3774 0.2688 0.3130 0.150 Uiso 1 1 calc R U . . .
C11 C 0.3252(9) 0.4328(9) 0.3844(6) 0.068(4) Uani 1 1 d . . . . .
C11P C 0.3338(13) 0.1706(15) 0.3041(11) 0.149(5) Uani 1 1 d . . . . .
H11A H 0.3130 0.1557 0.2665 0.179 Uiso 1 1 calc R U . . .
H11B H 0.3905 0.1280 0.3069 0.179 Uiso 1 1 calc R U . . .
C12 C 0.2897(10) 0.4053(10) 0.4693(6) 0.079(4) Uani 1 1 d . . . . .
C12P C 0.2604(18) 0.1773(17) 0.3834(17) 0.214(3) Uani 1 1 d . . . . .
H12A H 0.2019 0.2163 0.3800 0.256 Uiso 1 1 calc R U . . .
H12B H 0.2787 0.1961 0.4206 0.256 Uiso 1 1 calc R U . . .
C13 C 0.2702(12) 0.4752(11) 0.5179(7) 0.112(6) Uani 1 1 d . . . . .
H13A H 0.3259 0.4877 0.5083 0.167 Uiso 1 1 calc R U . . .
H13B H 0.2480 0.4601 0.5717 0.167 Uiso 1 1 calc R U . . .
H13C H 0.2242 0.5225 0.5047 0.167 Uiso 1 1 calc R U . . .
C13P C 0.2501(18) 0.0909(16) 0.4101(14) 0.214(3) Uani 1 1 d D . . . .
H13D H 0.2298 0.0729 0.3739 0.256 Uiso 1 1 calc R U . . .
H13E H 0.3091 0.0515 0.4119 0.256 Uiso 1 1 calc R U . . .
C14 C 0.3625(11) 0.3345(11) 0.4888(9) 0.115(6) Uani 1 1 d . . . . .
H14A H 0.3789 0.2906 0.4557 0.173 Uiso 1 1 calc R U . . .
H14B H 0.3403 0.3169 0.5418 0.173 Uiso 1 1 calc R U . . .
H14C H 0.4159 0.3499 0.4816 0.173 Uiso 1 1 calc R U . . .
C14P C 0.1782(17) 0.0970(13) 0.4916(14) 0.214(3) Uani 1 1 d D . . . .
H14D H 0.1171 0.1280 0.4876 0.256 Uiso 1 1 calc R U . . .
H14E H 0.1919 0.1259 0.5247 0.256 Uiso 1 1 calc R U . . .
C15P C 0.1798(17) 0.0103(14) 0.5282(14) 0.214(3) Uani 1 1 d D . . . .
H15A H 0.2430 -0.0242 0.5228 0.256 Uiso 1 1 calc R U . . .
H15B H 0.1458 0.0144 0.5829 0.256 Uiso 1 1 calc R U . . .
C16 C 0.2048(11) 0.3815(12) 0.4853(7) 0.115(7) Uani 1 1 d . . . . .
H16A H 0.1565 0.4275 0.4736 0.173 Uiso 1 1 calc R U . . .
H16B H 0.1849 0.3649 0.5389 0.173 Uiso 1 1 calc R U . . .
H16C H 0.2190 0.3370 0.4537 0.173 Uiso 1 1 calc R U . . .
C16P C 0.1371(18) -0.0275(15) 0.4890(15) 0.214(3) Uani 1 1 d D . . . .
H16D H 0.1620 -0.0212 0.4339 0.320 Uiso 1 1 calc R U . . .
H16E H 0.0714 -0.0009 0.5044 0.320 Uiso 1 1 calc R U . . .
H16F H 0.1505 -0.0846 0.5037 0.320 Uiso 1 1 calc R U . . .
C17P C 0.3221(9) 0.4250(9) -0.1309(7) 0.082(4) Uani 1 1 d D . . . .
H17A H 0.2871 0.4021 -0.0845 0.098 Uiso 1 1 calc R U . . .
H17B H 0.2794 0.4767 -0.1426 0.098 Uiso 1 1 calc R U . . .
C18 C 0.4062(9) 0.8082(10) 0.1966(11) 0.082(5) Uani 1 1 d . . . . .
C18P C 0.3417(10) 0.3732(11) -0.1910(9) 0.125(4) Uani 1 1 d D . . . .
H18A H 0.3735 0.3178 -0.1759 0.150 Uiso 1 1 calc R U . . .
H18B H 0.3842 0.3893 -0.2369 0.150 Uiso 1 1 calc R U . . .
C19 C 0.3853(11) 0.8953(10) 0.2294(8) 0.092(5) Uani 1 1 d D . . . .
C19P C 0.2572(11) 0.3717(14) -0.2137(10) 0.149(5) Uani 1 1 d D . . . .
H19A H 0.2054 0.3707 -0.1681 0.179 Uiso 1 1 calc R U . . .
H19B H 0.2376 0.4186 -0.2471 0.179 Uiso 1 1 calc R U . . .
C20 C 0.291(2) 0.947(2) 0.229(2) 0.116(6) Uani 0.601(17) 1 d . . P A 2
H20A H 0.2502 0.9151 0.2457 0.174 Uiso 0.601(17) 1 calc R U P A 2
H20B H 0.2921 0.9693 0.1773 0.174 Uiso 0.601(17) 1 calc R U P A 2
H20C H 0.2683 0.9915 0.2631 0.174 Uiso 0.601(17) 1 calc R U P A 2
C20P C 0.2982(16) 0.2906(14) -0.2572(15) 0.214(3) Uani 1 1 d D . . . .
H20D H 0.3440 0.2955 -0.3062 0.256 Uiso 1 1 calc R U . . .
H20E H 0.3277 0.2459 -0.2264 0.256 Uiso 1 1 calc R U . . .
C21 C 0.1084(8) 0.4588(8) 0.2261(6) 0.059(3) Uani 1 1 d . . . . .
C21P C 0.2190(16) 0.2746(14) -0.2707(16) 0.214(3) Uani 1 1 d D . . . .
H21A H 0.1985 0.3129 -0.3103 0.256 Uiso 1 1 calc R U . . .
H21B H 0.1674 0.2823 -0.2234 0.256 Uiso 1 1 calc R U . . .
C22 C 0.0376(11) 0.4465(12) 0.3005(9) 0.097(5) Uani 1 1 d . U . . .
C22P C 0.2511(16) 0.1867(14) -0.2965(16) 0.214(3) Uani 1 1 d D . . . .
H22A H 0.3025 0.1796 -0.3439 0.256 Uiso 1 1 calc R U . . .
H22B H 0.2727 0.1490 -0.2572 0.256 Uiso 1 1 calc R U . . .
C23 C 0.0237(13) 0.4955(14) 0.3618(10) 0.148(7) Uani 1 1 d . U . . .
H23A H 0.0808 0.4826 0.3731 0.222 Uiso 1 1 calc R U . . .
H23B H -0.0221 0.4844 0.4071 0.222 Uiso 1 1 calc R U . . .
H23C H 0.0033 0.5523 0.3463 0.222 Uiso 1 1 calc R U . . .
C23P C 0.1761(17) 0.1668(16) -0.3098(16) 0.214(3) Uani 1 1 d D . . . .
H23D H 0.1435 0.2134 -0.3370 0.256 Uiso 1 1 calc R U . . .
H23E H 0.1328 0.1606 -0.2597 0.256 Uiso 1 1 calc R U . . .
C24 C 0.0979(18) 0.3553(16) 0.3317(14) 0.195(10) Uani 1 1 d . U . . .
H24A H 0.1165 0.3153 0.2938 0.293 Uiso 1 1 calc R U . . .
H24B H 0.0601 0.3389 0.3798 0.293 Uiso 1 1 calc R U . . .
H24C H 0.1517 0.3594 0.3392 0.293 Uiso 1 1 calc R U . . .
C24P C 0.2055(17) 0.0863(16) -0.3575(15) 0.214(3) Uani 1 1 d . . . . .
H24D H 0.2237 0.0998 -0.4120 0.320 Uiso 1 1 calc R U . . .
H24E H 0.1541 0.0667 -0.3444 0.320 Uiso 1 1 calc R U . . .
H24F H 0.2563 0.0446 -0.3445 0.320 Uiso 1 1 calc R U . . .
C25 C -0.0443(14) 0.4340(15) 0.2923(12) 0.174(9) Uani 1 1 d . U . . .
H25A H -0.0760 0.4808 0.2656 0.261 Uiso 1 1 calc R U . . .
H25B H -0.0852 0.4270 0.3427 0.261 Uiso 1 1 calc R U . . .
H25C H -0.0248 0.3861 0.2634 0.261 Uiso 1 1 calc R U . . .
C26 C 0.3351(10) 0.6672(12) -0.2801(8) 0.085(5) Uani 1 1 d . . . . .
C27 C 0.2782(10) 0.7167(14) -0.3327(8) 0.139(9) Uani 1 1 d D . . . .
C28 C 0.2357(18) 0.8040(14) -0.3139(14) 0.209(12) Uani 1 1 d D U . . .
H28A H 0.1934 0.8092 -0.2623 0.314 Uiso 1 1 calc R U . . .
H28B H 0.2031 0.8335 -0.3499 0.314 Uiso 1 1 calc R U . . .
H28C H 0.2831 0.8261 -0.3173 0.314 Uiso 1 1 calc R U . . .
C29 C 0.1974(14) 0.6868(15) -0.3172(13) 0.212(11) Uani 1 1 d D U . . .
H29A H 0.2197 0.6301 -0.3288 0.319 Uiso 1 1 calc R U . . .
H29B H 0.1599 0.7180 -0.3492 0.319 Uiso 1 1 calc R U . . .
H29C H 0.1612 0.6934 -0.2637 0.319 Uiso 1 1 calc R U . . .
C30 C 0.3311(13) 0.7001(14) -0.4186(9) 0.181(10) Uani 1 1 d D U . . .
H30A H 0.3878 0.7118 -0.4321 0.272 Uiso 1 1 calc R U . . .
H30B H 0.2941 0.7344 -0.4498 0.272 Uiso 1 1 calc R U . . .
H30C H 0.3444 0.6437 -0.4275 0.272 Uiso 1 1 calc R U . . .
C31 C 0.3262(9) 0.8494(9) -0.0736(9) 0.082(4) Uani 1 1 d . . . . .
C32 C 0.2945(9) 0.9386(9) -0.1069(9) 0.091(5) Uani 1 1 d D U . . .
C33 C 0.2271(18) 0.9820(17) -0.0344(13) 0.133(12) Uani 0.601(17) 1 d D U P A 2
H33A H 0.1787 0.9582 -0.0129 0.199 Uiso 0.601(17) 1 calc R U P A 2
H33B H 0.2010 1.0390 -0.0470 0.199 Uiso 0.601(17) 1 calc R U P A 2
H33C H 0.2588 0.9762 0.0028 0.199 Uiso 0.601(17) 1 calc R U P A 2
C34 C 0.1911(12) 0.9557(17) -0.0935(18) 0.059(9) Uani 0.399(17) 1 d D U P A 1
H34A H 0.1839 0.9167 -0.1203 0.089 Uiso 0.399(17) 1 calc R U P A 1
H34B H 0.1645 1.0099 -0.1129 0.089 Uiso 0.399(17) 1 calc R U P A 1
H34C H 0.1603 0.9510 -0.0391 0.089 Uiso 0.399(17) 1 calc R U P A 1
C35 C 0.251(3) 0.952(2) -0.1716(19) 0.206(19) Uani 0.601(17) 1 d D U P A 2
H35A H 0.2941 0.9191 -0.2146 0.308 Uiso 0.601(17) 1 calc R U P A 2
H35B H 0.2341 1.0083 -0.1882 0.308 Uiso 0.601(17) 1 calc R U P A 2
H35C H 0.1964 0.9354 -0.1527 0.308 Uiso 0.601(17) 1 calc R U P A 2
C36 C 0.347(3) 0.954(3) -0.1898(15) 0.137(19) Uani 0.399(17) 1 d D U P A 1
H36A H 0.4120 0.9386 -0.1949 0.205 Uiso 0.399(17) 1 calc R U P A 1
H36B H 0.3251 1.0116 -0.2035 0.205 Uiso 0.399(17) 1 calc R U P A 1
H36C H 0.3390 0.9231 -0.2235 0.205 Uiso 0.399(17) 1 calc R U P A 1
C37 C 0.3671(16) 0.9802(16) -0.1303(16) 0.109(10) Uani 0.601(17) 1 d D U P A 2
H37A H 0.3862 0.9810 -0.0864 0.163 Uiso 0.601(17) 1 calc R U P A 2
H37B H 0.3418 1.0353 -0.1485 0.163 Uiso 0.601(17) 1 calc R U P A 2
H37C H 0.4193 0.9508 -0.1708 0.163 Uiso 0.601(17) 1 calc R U P A 2
C38 C 0.302(3) 0.997(3) -0.059(3) 0.17(2) Uani 0.399(17) 1 d D U P A 1
H38A H 0.2643 0.9932 -0.0061 0.259 Uiso 0.399(17) 1 calc R U P A 1
H38B H 0.2811 1.0521 -0.0792 0.259 Uiso 0.399(17) 1 calc R U P A 1
H38C H 0.3651 0.9833 -0.0602 0.259 Uiso 0.399(17) 1 calc R U P A 1
C39 C 0.1487(7) 0.6158(9) -0.0156(6) 0.055(3) Uani 1 1 d . . . . .
C40 C 0.0544(8) 0.6564(11) -0.0274(8) 0.082(5) Uani 1 1 d . . . . .
C41 C -0.0193(11) 0.6614(17) 0.0504(11) 0.188(12) Uani 1 1 d . . . . .
H41A H -0.0141 0.6073 0.0730 0.281 Uiso 1 1 calc R U . . .
H41B H -0.0792 0.6868 0.0434 0.281 Uiso 1 1 calc R U . . .
H41C H -0.0114 0.6933 0.0839 0.281 Uiso 1 1 calc R U . . .
C42 C 0.0443(12) 0.6024(15) -0.0778(12) 0.185(12) Uani 1 1 d . . . . .
H42A H 0.0929 0.5962 -0.1262 0.277 Uiso 1 1 calc R U . . .
H42B H -0.0143 0.6268 -0.0872 0.277 Uiso 1 1 calc R U . . .
H42C H 0.0480 0.5497 -0.0522 0.277 Uiso 1 1 calc R U . . .
C43 C 0.0419(12) 0.7431(12) -0.0569(12) 0.144(8) Uani 1 1 d . . . . .
H43A H 0.0487 0.7729 -0.0208 0.216 Uiso 1 1 calc R U . . .
H43B H -0.0186 0.7680 -0.0626 0.216 Uiso 1 1 calc R U . . .
H43C H 0.0876 0.7442 -0.1061 0.216 Uiso 1 1 calc R U . . .
C44 C 0.3383(8) 0.2727(9) 0.0383(6) 0.054(3) Uani 1 1 d . . . . .
C45 C 0.3102(8) 0.1948(9) 0.0400(7) 0.069(4) Uani 1 1 d . . . . .
C46 C 0.2256(10) 0.2021(10) 0.1133(9) 0.110(6) Uani 1 1 d . . . . .
H46A H 0.2427 0.2031 0.1582 0.165 Uiso 1 1 calc R U . . .
H46B H 0.2050 0.1561 0.1180 0.165 Uiso 1 1 calc R U . . .
H46C H 0.1767 0.2517 0.1091 0.165 Uiso 1 1 calc R U . . .
C47 C 0.3898(10) 0.1147(9) 0.0429(9) 0.091(5) Uani 1 1 d . . . . .
H47A H 0.4419 0.1130 -0.0023 0.137 Uiso 1 1 calc R U . . .
H47B H 0.3701 0.0689 0.0442 0.137 Uiso 1 1 calc R U . . .
H47C H 0.4070 0.1125 0.0884 0.137 Uiso 1 1 calc R U . . .
C48 C 0.2836(11) 0.2024(10) -0.0317(9) 0.105(6) Uani 1 1 d . . . . .
H48A H 0.2330 0.2520 -0.0314 0.157 Uiso 1 1 calc R U . . .
H48B H 0.2655 0.1564 -0.0336 0.157 Uiso 1 1 calc R U . . .
H48C H 0.3353 0.2036 -0.0764 0.157 Uiso 1 1 calc R U . . .

loop_
_atom_site_aniso_label
_atom_site_aniso_U_11
_atom_site_aniso_U_22
_atom_site_aniso_U_33
_atom_site_aniso_U_23
_atom_site_aniso_U_13
_atom_site_aniso_U_12
Y1 0.0441(6) 0.0636(8) 0.0441(6) -0.0077(5) -0.0108(5) -0.0316(6)
Y2 0.0529(6) 0.0762(9) 0.0272(5) -0.0051(5) -0.0084(5) -0.0376(6)
Y3 0.0458(6) 0.0771(9) 0.0358(6) 0.0062(5) -0.0161(5) -0.0386(6)
Ni1 0.0499(8) 0.0866(12) 0.0340(7) -0.0224(7) -0.0022(6) -0.0382(8)
Ni2 0.0512(8) 0.0933(12) 0.0238(7) -0.0075(7) -0.0051(6) -0.0464(8)
Ni3 0.0608(9) 0.1018(13) 0.0241(7) 0.0067(7) -0.0161(7) -0.0543(9)
P1 0.0408(15) 0.072(2) 0.0339(15) -0.0145(14) -0.0043(13) -0.0298(15)
P2 0.0478(16) 0.076(2) 0.0289(14) 0.0049(14) -0.0117(13) -0.0391(16)
P3 0.0410(15) 0.063(2) 0.0262(13) -0.0062(13) -0.0070(12) -0.0308(14)
O1A 0.061(5) 0.106(7) 0.042(5) 0.001(5) -0.019(4) -0.050(5)
O1B 0.049(4) 0.094(6) 0.045(4) -0.003(4) -0.012(4) -0.048(4)
O1C 0.058(5) 0.070(6) 0.054(5) -0.005(5) -0.014(4) -0.033(5)
O1D 0.055(5) 0.097(7) 0.045(4) 0.005(4) -0.019(4) -0.049(5)
O1OH 0.046(4) 0.072(5) 0.024(3) -0.008(3) -0.007(3) -0.039(4)
O1P 0.044(4) 0.073(5) 0.040(4) -0.019(4) -0.008(3) -0.030(4)
O2 0.093(6) 0.138(8) 0.019(4) -0.004(4) -0.017(4) -0.082(6)
O2P 0.054(4) 0.072(6) 0.028(4) -0.002(4) -0.011(3) -0.032(4)
O3 0.197(15) 0.246(19) 0.135(12) -0.067(13) -0.047(11) -0.098(14)
O3P 0.041(4) 0.068(5) 0.037(4) -0.010(4) -0.002(3) -0.034(4)
O4 0.060(5) 0.154(9) 0.052(5) -0.053(6) 0.003(4) -0.057(6)
O4P 0.049(4) 0.080(6) 0.031(4) 0.001(4) -0.013(3) -0.041(4)
O5 0.052(5) 0.103(7) 0.037(4) -0.026(4) 0.000(4) -0.038(5)
O5P 0.060(5) 0.081(6) 0.030(4) 0.005(4) -0.015(3) -0.047(4)
O6P 0.042(4) 0.072(5) 0.031(4) 0.000(4) -0.008(3) -0.032(4)
O7 0.070(5) 0.122(8) 0.028(4) -0.002(4) -0.005(4) -0.064(5)
O7P 0.059(5) 0.067(5) 0.034(4) 0.000(4) -0.011(4) -0.028(4)
O8 0.078(6) 0.137(8) 0.027(4) 0.011(4) -0.018(4) -0.077(6)
O8P 0.050(4) 0.074(6) 0.035(4) -0.012(4) -0.004(3) -0.037(4)
O9P 0.044(4) 0.066(5) 0.029(4) 0.001(3) -0.011(3) -0.029(4)
O10 0.061(5) 0.112(9) 0.063(6) -0.047(6) -0.002(5) -0.042(6)
O12 0.084(6) 0.081(7) 0.080(7) -0.030(5) -0.016(5) -0.049(5)
O14 0.051(4) 0.106(7) 0.038(4) -0.016(4) -0.002(3) -0.054(5)
O15 0.080(6) 0.156(9) 0.041(5) -0.014(5) -0.003(4) -0.088(6)
O16 0.062(5) 0.128(8) 0.049(5) 0.019(5) -0.032(4) -0.053(5)
O17 0.065(6) 0.149(10) 0.036(5) 0.015(5) -0.021(5) -0.070(6)
O18 0.057(5) 0.068(6) 0.104(7) -0.005(5) -0.043(5) -0.023(4)
O19 0.084(6) 0.081(7) 0.090(6) 0.020(5) -0.060(5) -0.050(5)
C1 0.121(13) 0.198(19) 0.029(7) -0.036(10) 0.006(8) -0.116(14)
C1A 0.114(12) 0.103(11) 0.149(16) -0.054(11) -0.030(11) -0.046(10)
C1F 0.114(12) 0.103(11) 0.149(16) -0.054(11) -0.030(11) -0.046(10)
C1G 0.114(12) 0.103(11) 0.149(16) -0.054(11) -0.030(11) -0.046(10)
C1M 0.114(12) 0.103(11) 0.149(16) -0.054(11) -0.030(11) -0.046(10)
C1N 0.114(12) 0.103(11) 0.149(16) -0.054(11) -0.030(11) -0.046(10)
C1P 0.032(6) 0.109(12) 0.069(8) -0.031(8) -0.003(6) -0.030(7)
C2 0.24(2) 0.23(2) 0.072(11) 0.065(13) -0.110(14) -0.165(19)
C2P 0.100(7) 0.164(11) 0.117(9) -0.031(8) -0.008(7) -0.062(7)
C4 0.064(8) 0.119(12) 0.036(7) -0.019(7) -0.017(6) -0.035(8)
C3P 0.132(9) 0.249(16) 0.100(8) -0.008(9) -0.021(7) -0.115(10)
C4P 0.199(6) 0.199(8) 0.226(8) 0.015(7) -0.007(6) -0.109(6)
C5 0.047(7) 0.104(12) 0.044(7) -0.037(8) 0.009(6) -0.025(7)
C5P 0.199(6) 0.199(8) 0.226(8) 0.015(7) -0.007(6) -0.109(6)
C6P 0.199(6) 0.199(8) 0.226(8) 0.015(7) -0.007(6) -0.109(6)
C7 0.099(14) 0.33(3) 0.127(17) -0.15(2) -0.025(13) -0.005(17)
C7P 0.199(6) 0.199(8) 0.226(8) 0.015(7) -0.007(6) -0.109(6)
C8 0.090(11) 0.149(18) 0.105(14) -0.046(13) 0.043(10) -0.048(12)
C8P 0.199(6) 0.199(8) 0.226(8) 0.015(7) -0.007(6) -0.109(6)
C9 0.20(2) 0.14(2) 0.090(15) -0.023(15) 0.004(15) 0.002(17)
C9P 0.047(6) 0.071(9) 0.044(6) 0.009(6) -0.015(6) -0.029(6)
C10P 0.100(7) 0.164(11) 0.117(9) -0.031(8) -0.008(7) -0.062(7)
C11 0.098(10) 0.106(11) 0.026(6) 0.002(6) -0.016(6) -0.068(9)
C11P 0.132(9) 0.249(16) 0.100(8) -0.008(9) -0.021(7) -0.115(10)
C12 0.104(11) 0.134(14) 0.025(6) 0.007(7) -0.011(7) -0.082(11)
C12P 0.199(6) 0.199(8) 0.226(8) 0.015(7) -0.007(6) -0.109(6)
C13 0.156(15) 0.165(17) 0.035(8) -0.008(9) -0.002(9) -0.102(14)
C13P 0.199(6) 0.199(8) 0.226(8) 0.015(7) -0.007(6) -0.109(6)
C14 0.123(14) 0.134(16) 0.066(10) 0.039(11) -0.012(10) -0.049(12)
C14P 0.199(6) 0.199(8) 0.226(8) 0.015(7) -0.007(6) -0.109(6)
C15P 0.199(6) 0.199(8) 0.226(8) 0.015(7) -0.007(6) -0.109(6)
C16 0.145(14) 0.22(2) 0.036(7) 0.015(10) -0.004(8) -0.147(15)
C16P 0.199(6) 0.199(8) 0.226(8) 0.015(7) -0.007(6) -0.109(6)
C17P 0.095(10) 0.113(12) 0.068(9) -0.018(8) -0.014(8) -0.074(9)
C18 0.052(8) 0.086(13) 0.115(15) -0.061(11) -0.004(9) -0.027(9)
C18P 0.100(7) 0.164(11) 0.117(9) -0.031(8) -0.008(7) -0.062(7)
C19 0.098(11) 0.116(13) 0.079(11) -0.052(10) -0.002(9) -0.060(10)
C19P 0.132(9) 0.249(16) 0.100(8) -0.008(9) -0.021(7) -0.115(10)
C20 0.114(12) 0.103(11) 0.149(16) -0.054(11) -0.030(11) -0.046(10)
C20P 0.199(6) 0.199(8) 0.226(8) 0.015(7) -0.007(6) -0.109(6)
C21 0.050(7) 0.104(11) 0.035(6) -0.005(6) 0.000(5) -0.048(7)
C21P 0.199(6) 0.199(8) 0.226(8) 0.015(7) -0.007(6) -0.109(6)
C22 0.089(8) 0.134(9) 0.086(8) -0.022(7) -0.008(6) -0.069(7)
C22P 0.199(6) 0.199(8) 0.226(8) 0.015(7) -0.007(6) -0.109(6)
C23 0.141(13) 0.234(17) 0.098(12) -0.056(12) 0.022(10) -0.129(12)
C23P 0.199(6) 0.199(8) 0.226(8) 0.015(7) -0.007(6) -0.109(6)
C24 0.233(18) 0.199(18) 0.154(16) -0.019(14) 0.000(13) -0.122(15)
C24P 0.199(6) 0.199(8) 0.226(8) 0.015(7) -0.007(6) -0.109(6)
C25 0.154(14) 0.270(19) 0.145(15) -0.039(13) -0.001(11) -0.153(14)
C26 0.071(9) 0.178(18) 0.048(9) 0.035(10) -0.041(8) -0.083(11)
C27 0.063(10) 0.26(3) 0.070(11) -0.003(14) -0.034(9) -0.011(13)
C28 0.217(18) 0.217(19) 0.161(16) 0.051(14) -0.107(15) -0.011(14)
C29 0.160(15) 0.29(2) 0.211(18) 0.021(15) -0.109(15) -0.071(14)
C30 0.185(16) 0.220(17) 0.086(11) 0.053(12) -0.068(12) -0.005(12)
C31 0.061(8) 0.082(12) 0.122(13) 0.010(10) -0.040(9) -0.040(8)
C32 0.089(8) 0.096(9) 0.101(8) -0.001(7) -0.055(7) -0.024(6)
C33 0.106(16) 0.112(18) 0.16(2) 0.023(15) 0.001(14) -0.069(14)
C34 0.063(15) 0.044(15) 0.066(16) -0.008(12) -0.020(13) -0.010(12)
C35 0.22(3) 0.21(3) 0.20(2) 0.008(17) -0.107(19) -0.055(17)
C36 0.11(2) 0.12(2) 0.15(3) 0.005(18) -0.013(17) -0.033(17)
C37 0.108(16) 0.112(17) 0.104(17) 0.004(13) -0.033(13) -0.036(13)
C38 0.18(3) 0.16(3) 0.19(3) -0.015(18) -0.06(2) -0.063(19)
C39 0.046(7) 0.098(11) 0.039(6) -0.021(7) -0.013(6) -0.038(7)
C40 0.048(7) 0.145(15) 0.073(9) 0.021(9) -0.027(7) -0.055(9)
C41 0.061(11) 0.36(4) 0.129(17) 0.01(2) -0.019(12) -0.072(16)
C42 0.106(15) 0.30(3) 0.19(2) -0.11(2) -0.078(15) -0.048(17)
C43 0.104(14) 0.150(19) 0.19(2) 0.055(17) -0.090(15) -0.042(13)
C44 0.052(7) 0.094(11) 0.040(7) 0.021(7) -0.028(6) -0.049(7)
C45 0.063(8) 0.090(11) 0.081(9) 0.003(8) -0.023(7) -0.057(8)
C46 0.093(11) 0.119(15) 0.129(14) 0.017(12) -0.009(10) -0.078(11)
C47 0.102(11) 0.081(11) 0.114(13) -0.005(10) -0.054(10) -0.037(10)
C48 0.136(14) 0.114(13) 0.120(13) -0.008(11) -0.077(12) -0.069(11)

loop_
_atom_type_symbol
_atom_type_description
_atom_type_scat_dispersion_real
_atom_type_scat_dispersion_imag
_atom_type_scat_source
C C 0.0033 0.0016 'International Tables Vol C Tables 4.2.6.8 and 6.1.1.4'
H H 0.0000 0.0000 'International Tables Vol C Tables 4.2.6.8 and 6.1.1.4'
Ni Ni 0.3393 1.1124 'International Tables Vol C Tables 4.2.6.8 and 6.1.1.4'
O O 0.0106 0.0060 'International Tables Vol C Tables 4.2.6.8 and 6.1.1.4'
P P 0.1023 0.0942 'International Tables Vol C Tables 4.2.6.8 and 6.1.1.4'
Y Y -2.7962 3.5667 'International Tables Vol C Tables 4.2.6.8 and 6.1.1.4'

loop_
_geom_angle_atom_site_label_1
_geom_angle_atom_site_label_2
_geom_angle_atom_site_label_3
_geom_angle
_geom_angle_site_symmetry_1
_geom_angle_site_symmetry_3
Ni1 Y1 Y3 120.71(4) . .
P1 Y1 Y3 63.91(5) . .
P1 Y1 Ni1 61.44(6) . .
O1D Y1 Y3 115.99(18) 2_665 .
O1D Y1 Ni1 113.51(18) 2_665 .
O1D Y1 P1 169.4(2) 2_665 .
O1D Y1 O1P 148.3(2) 2_665 .
O1D Y1 O3P 149.2(2) 2_665 .
O1D Y1 O6P 80.8(2) 2_665 2_665
O1D Y1 O8P 85.0(3) 2_665 2_665
O1D Y1 O12 82.4(3) 2_665 .
O1D Y1 O18 95.5(3) 2_665 .
O1P Y1 Y3 93.79(13) . .
O1P Y1 Ni1 35.91(15) . .
O1P Y1 P1 29.88(14) . .
O1P Y1 O3P 59.7(2) . .
O3P Y1 Y3 34.11(15) . .
O3P Y1 Ni1 89.43(16) . .
O3P Y1 P1 29.82(15) . .
O6P Y1 Y3 37.25(15) 2_665 .
O6P Y1 Ni1 133.64(18) 2_665 .
O6P Y1 P1 96.23(16) 2_665 .
O6P Y1 O1P 124.5(2) 2_665 .
O6P Y1 O3P 68.5(2) 2_665 .
O6P Y1 O8P 105.1(2) 2_665 2_665
O8P Y1 Y3 117.95(16) 2_665 .
O8P Y1 Ni1 39.21(16) 2_665 .
O8P Y1 P1 86.01(17) 2_665 .
O8P Y1 O1P 70.9(2) 2_665 .
O8P Y1 O3P 103.3(2) 2_665 .
O12 Y1 Y3 147.0(2) . .
O12 Y1 Ni1 68.5(2) . .
O12 Y1 P1 103.1(2) . .
O12 Y1 O1P 77.3(3) . .
O12 Y1 O3P 126.6(3) . .
O12 Y1 O6P 156.6(3) . 2_665
O12 Y1 O8P 89.4(3) . 2_665
O12 Y1 O18 82.2(3) . .
O18 Y1 Y3 69.52(19) . .
O18 Y1 Ni1 134.3(2) . .
O18 Y1 P1 94.3(2) . .
O18 Y1 O1P 105.4(3) . .
O18 Y1 O3P 80.7(3) . .
O18 Y1 O6P 83.4(3) . 2_665
O18 Y1 O8P 171.4(3) . 2_665
O1A Y2 Ni2 120.9(2) . .
O1A Y2 O2P 87.8(3) . .
O1A Y2 O4P 160.8(3) . .
O1A Y2 O7P 84.7(3) . .
O1A Y2 O14 103.7(3) . .
O1A Y2 O15 81.3(3) . .
O1A Y2 C21 93.4(3) . .
O1C Y2 Ni2 124.5(2) . .
O1C Y2 O1A 110.8(3) . .
O1C Y2 O2P 159.7(3) . .
O1C Y2 O4P 88.1(3) . .
O1C Y2 O7P 84.8(3) . .
O1C Y2 O14 111.3(3) . .
O1C Y2 O15 75.7(3) . .
O1C Y2 C21 93.3(3) . .
O2P Y2 Ni2 43.00(16) . .
O2P Y2 O4P 73.0(2) . .
O2P Y2 O14 69.8(2) . .
O2P Y2 O15 116.4(3) . .
O2P Y2 C21 93.3(3) . .
O4P Y2 Ni2 43.17(18) . .
O4P Y2 O14 70.5(2) . .
O4P Y2 O15 107.3(3) . .
O4P Y2 C21 88.2(3) . .
O7P Y2 Ni2 116.96(17) . .
O7P Y2 O2P 89.3(2) . .
O7P Y2 O4P 94.5(2) . .
O7P Y2 O14 156.9(2) . .
O7P Y2 O15 150.0(2) . .
O7P Y2 C21 176.7(3) . .
O14 Y2 Ni2 40.32(15) . .
O14 Y2 O15 53.1(2) . .
O14 Y2 C21 26.4(2) . .
O15 Y2 Ni2 92.97(17) . .
O15 Y2 C21 26.7(3) . .
C21 Y2 Ni2 66.3(2) . .
Ni3 Y3 Y1 120.71(4) 2_665 .
P2 Y3 Y1 63.20(5) 2_665 .
P2 Y3 Ni3 60.90(6) 2_665 2_665
O1B Y3 Y1 115.35(17) . .
O1B Y3 Ni3 116.59(19) . 2_665
O1B Y3 P2 170.9(2) . 2_665
O1B Y3 O3P 79.0(2) . .
O1B Y3 O5P 151.4(2) . 2_665
O1B Y3 O6P 146.4(2) . 2_665
O1B Y3 O9P 89.0(3) . .
O3P Y3 Y1 36.82(15) . .
O3P Y3 Ni3 143.04(18) . 2_665
O3P Y3 P2 98.19(15) . 2_665
O3P Y3 O5P 127.4(2) . 2_665
O3P Y3 O6P 68.7(2) . 2_665
O3P Y3 O9P 117.0(2) . .
O5P Y3 Y1 92.44(14) 2_665 .
O5P Y3 Ni3 36.21(16) 2_665 2_665
O5P Y3 P2 29.38(14) 2_665 2_665
O6P Y3 Y1 34.77(15) 2_665 .
O6P Y3 Ni3 86.36(16) 2_665 2_665
O6P Y3 P2 29.53(15) 2_665 2_665
O6P Y3 O5P 58.8(2) 2_665 2_665
O9P Y3 Y1 120.62(14) . .
O9P Y3 Ni3 37.69(16) . 2_665
O9P Y3 P2 84.62(16) . 2_665
O9P Y3 O5P 69.9(2) . 2_665
O9P Y3 O6P 97.5(2) . 2_665
O16 Y3 Y1 147.5(2) . .
O16 Y3 Ni3 67.6(2) . 2_665
O16 Y3 P2 104.9(2) . 2_665
O16 Y3 O1B 80.9(3) . .
O16 Y3 O3P 149.1(3) . .
O16 Y3 O5P 78.5(2) . 2_665
O16 Y3 O6P 132.3(2) . 2_665
O16 Y3 O9P 85.7(3) . .
O16 Y3 O19 80.1(3) . .
O19 Y3 Y1 69.02(17) . .
O19 Y3 Ni3 121.7(2) . 2_665
O19 Y3 P2 84.3(2) . 2_665
O19 Y3 O1B 103.8(3) . .
O19 Y3 O3P 82.1(3) . .
O19 Y3 O5P 92.1(3) . 2_665
O19 Y3 O6P 81.1(2) . 2_665
O19 Y3 O9P 159.1(3) . .
O1OH Ni1 Y1 103.18(17) . .
O1OH Ni1 O1P 92.3(3) . .
O1OH Ni1 O2 79.8(3) . .
O1OH Ni1 O8P 84.0(3) . 2_665
O1P Ni1 Y1 43.61(19) . .
O1P Ni1 O2 170.0(3) . .
O1P Ni1 O8P 80.2(3) . 2_665
O2 Ni1 Y1 132.1(2) . .
O2 Ni1 O8P 92.8(3) . 2_665
O4 Ni1 Y1 135.6(3) . .
O4 Ni1 O1OH 95.8(3) . .
O4 Ni1 O1P 96.6(3) . .
O4 Ni1 O2 90.3(3) . .
O4 Ni1 O8P 176.8(3) . 2_665
O8P Ni1 Y1 41.62(19) 2_665 .
O10 Ni1 Y1 79.3(3) . .
O10 Ni1 O1OH 172.6(3) . .
O10 Ni1 O1P 94.2(4) . .
O10 Ni1 O2 93.4(4) . .
O10 Ni1 O4 86.9(4) . .
O10 Ni1 O8P 93.6(3) . 2_665
O1OH Ni2 Y2 109.04(17) . .
O1OH Ni2 O2P 83.5(2) . .
O1OH Ni2 O4P 84.1(2) . .
O1OH Ni2 O5 101.3(3) . .
O1OH Ni2 O7 100.2(3) . .
O1OH Ni2 O14 157.4(2) . .
O2P Ni2 Y2 45.93(18) . .
O2P Ni2 O4P 77.6(3) . .
O4P Ni2 Y2 46.16(16) . .
O5 Ni2 Y2 122.9(2) . .
O5 Ni2 O2P 93.3(3) . .
O5 Ni2 O4P 169.0(3) . .
O5 Ni2 O14 93.0(3) . .
O7 Ni2 Y2 126.5(2) . .
O7 Ni2 O2P 172.4(3) . .
O7 Ni2 O4P 96.0(3) . .
O7 Ni2 O5 92.5(3) . .
O7 Ni2 O14 96.6(3) . .
O14 Ni2 Y2 48.44(18) . .
O14 Ni2 O2P 78.3(3) . .
O14 Ni2 O4P 79.2(3) . .
O1OH Ni3 Y3 102.75(17) . 2_665
O1OH Ni3 O2 79.6(3) . .
O1OH Ni3 O5P 91.3(3) . .
O1OH Ni3 O8 94.4(3) . .
O1OH Ni3 O9P 84.8(2) . 2_665
O1OH Ni3 O17 174.0(3) . 2_665
O2 Ni3 Y3 130.3(2) . 2_665
O5P Ni3 Y3 44.63(19) . 2_665
O5P Ni3 O2 168.4(3) . .
O5P Ni3 O9P 80.7(3) . 2_665
O8 Ni3 Y3 138.1(3) . 2_665
O8 Ni3 O2 90.0(3) . .
O8 Ni3 O5P 97.8(3) . .
O8 Ni3 O9P 178.4(3) . 2_665
O9P Ni3 Y3 40.91(19) 2_665 2_665
O9P Ni3 O2 91.3(3) 2_665 .
O17 Ni3 Y3 79.8(3) 2_665 2_665
O17 Ni3 O2 94.6(4) 2_665 .
O17 Ni3 O5P 94.3(4) 2_665 .
O17 Ni3 O8 87.0(3) 2_665 .
O17 Ni3 O9P 93.8(3) 2_665 2_665
O1P P1 Y1 51.0(3) . .
O1P P1 C1P 108.9(5) . .
O2P P1 Y1 126.3(3) . .
O2P P1 O1P 113.9(4) . .
O2P P1 C1P 108.6(5) . .
O3P P1 Y1 52.0(2) . .
O3P P1 O1P 102.9(4) . .
O3P P1 O2P 111.6(4) . .
O3P P1 C1P 110.9(5) . .
C1P P1 Y1 125.2(5) . .
O4P P2 Y3 133.7(3) . 2_665
O4P P2 C9P 108.7(4) . .
O5P P2 Y3 51.9(3) . 2_665
O5P P2 O4P 115.2(4) . .
O5P P2 O6P 103.2(4) . .
O5P P2 C9P 108.4(4) . .
O6P P2 Y3 51.6(2) . 2_665
O6P P2 O4P 111.4(4) . .
O6P P2 C9P 109.8(5) . .
C9P P2 Y3 117.5(4) . 2_665
O7P P3 O8P 110.7(4) . .
O7P P3 O9P 109.0(4) . .
O7P P3 C17P 108.3(5) . .
O8P P3 C17P 110.6(5) . .
O9P P3 O8P 110.1(4) . .
O9P P3 C17P 108.1(6) . .
C39 O1A Y2 145.1(7) . .
C39 O1B Y3 162.9(8) . .
C44 O1C Y2 146.2(7) . .
C44 O1D Y1 164.2(9) . 2_665
Ni2 O1OH Ni1 118.0(3) . .
Ni2 O1OH Ni3 120.8(3) . .
Ni3 O1OH Ni1 104.2(2) . .
Ni1 O1P Y1 100.5(2) . .
P1 O1P Y1 99.1(3) . .
P1 O1P Ni1 135.7(5) . .
Ni1 O2 Ni3 94.7(2) . .
C1 O2 Ni1 129.5(12) . .
C1 O2 Ni3 128.8(11) . .
Ni2 O2P Y2 91.1(3) . .
P1 O2P Y2 142.7(4) . .
P1 O2P Ni2 125.5(4) . .
Y3 O3P Y1 109.1(2) . .
P1 O3P Y1 98.2(3) . .
P1 O3P Y3 152.6(4) . .
C4 O4 Ni1 128.7(7) . .
Ni2 O4P Y2 90.7(3) . .
P2 O4P Y2 139.2(4) . .
P2 O4P Ni2 129.5(3) . .
C4 O5 Ni2 130.2(8) . .
Ni3 O5P Y3 99.2(3) . 2_665
P2 O5P Y3 98.7(3) . 2_665
P2 O5P Ni3 134.9(5) . .
Y1 O6P Y3 108.0(2) 2_665 2_665
P2 O6P Y1 146.5(4) . 2_665
P2 O6P Y3 98.9(3) . 2_665
C11 O7 Ni2 130.6(8) . .
P3 O7P Y2 148.1(4) . .
C11 O8 Ni3 132.1(6) . .
Ni1 O8P Y1 99.2(3) 2_665 2_665
P3 O8P Y1 133.2(4) . 2_665
P3 O8P Ni1 127.6(4) . 2_665
Ni3 O9P Y3 101.4(3) 2_665 .
P3 O9P Y3 127.2(4) . .
P3 O9P Ni3 130.9(4) . 2_665
C18 O10 Ni1 129.0(9) . .
C18 O12 Y1 132.9(10) . .
Ni2 O14 Y2 91.2(2) . .
C21 O14 Y2 93.5(6) . .
C21 O14 Ni2 167.6(8) . .
C21 O15 Y2 92.3(6) . .
C26 O16 Y3 135.9(9) . .
C26 O17 Ni3 130.4(8) . 2_665
C31 O18 Y1 137.4(9) . .
C31 O19 Y3 139.5(8) . .
O2 C1 O3 118.4(18) . .
O2 C1 C2 122.2(18) . .
C2 C1 O3 119.4(12) . .
C2P C1P P1 113.0(9) . .
C1P C2P C3P 119.3(14) . .
O4 C4 C5 117.0(11) . .
O5 C4 O4 125.0(11) . .
O5 C4 C5 118.0(11) . .
C4P C3P C2P 115.1(17) . .
C5P C4P C3P 116(3) . .
C4 C5 C7 108.9(11) . .
C4 C5 C8 111.5(12) . .
C7 C5 C8 110.5(14) . .
C9 C5 C4 107.2(12) . .
C9 C5 C7 109.2(16) . .
C9 C5 C8 109.4(14) . .
C4P C5P C6P 120(3) . .
C7P C6P C5P 113(3) . .
C6P C7P C8P 103(3) . .
C10P C9P P2 109.4(10) . .
C9P C10P C11P 108.7(14) . .
O7 C11 O8 126.3(10) . .
O7 C11 C12 119.3(11) . .
O8 C11 C12 114.4(9) . .
C12P C11P C10P 110.7(19) . .
C13 C12 C11 107.1(12) . .
C14 C12 C11 109.3(13) . .
C14 C12 C13 108.4(12) . .
C14 C12 C16 108.7(14) . .
C16 C12 C11 112.2(10) . .
C16 C12 C13 111.1(13) . .
C11P C12P C13P 109(2) . .
C14P C13P C12P 109(2) . .
C13P C14P C15P 110.7(18) . .
C16P C15P C14P 110.4(18) . .
C18P C17P P3 127.4(10) . .
O10 C18 O12 127.6(13) . .
O10 C18 C19 119.7(15) . .
O12 C18 C19 112.6(15) . .
C17P C18P C19P 117.1(13) . .
C1A C19 C18 106.6(19) . .
C1F C19 C1M 110.8(18) . .
C1F C19 C18 107.4(18) . .
C1F C19 C20 111(2) . .
C1G C19 C1A 114.1(18) . .
C1G C19 C1N 118(2) . .
C1G C19 C18 106(2) . .
C1M C19 C18 107.0(16) . .
C1N C19 C1A 103.9(19) . .
C1N C19 C18 108(2) . .
C20 C19 C1M 112(2) . .
C20 C19 C18 107.8(16) . .
C20P C19P C18P 102.1(14) . .
C21P C20P C19P 107.4(17) . .
O14 C21 Y2 60.1(5) . .
O14 C21 O15 121.0(10) . .
O14 C21 C22 119.6(10) . .
O15 C21 Y2 61.0(6) . .
O15 C21 C22 119.3(11) . .
C22 C21 Y2 173.8(11) . .
C20P C21P C22P 109.5(17) . .
C21 C22 C24 100.2(14) . .
C23 C22 C21 114.2(13) . .
C23 C22 C24 99.4(15) . .
C23 C22 C25 118.1(16) . .
C25 C22 C21 115.8(13) . .
C25 C22 C24 105.1(16) . .
C23P C22P C21P 112.1(19) . .
C22P C23P C24P 117(2) . .
O16 C26 C27 114.7(15) . .
O17 C26 O16 125.3(11) . .
O17 C26 C27 120.0(13) . .
C26 C27 C30 112.1(13) . .
C28 C27 C26 112.1(15) . .
C28 C27 C29 104.6(15) . .
C28 C27 C30 115.1(19) . .
C29 C27 C26 108.2(16) . .
C29 C27 C30 103.8(15) . .
O18 C31 O19 124.5(13) . .
O18 C31 C32 119.8(13) . .
O19 C31 C32 115.4(12) . .
C33 C32 C31 100.6(16) . .
C33 C32 C35 112.4(18) . .
C34 C32 C31 102.7(14) . .
C35 C32 C31 116.1(18) . .
C36 C32 C31 116(2) . .
C36 C32 C34 113.8(18) . .
C36 C32 C38 106(2) . .
C37 C32 C31 114.5(14) . .
C37 C32 C33 102.4(14) . .
C37 C32 C35 109.6(18) . .
C38 C32 C31 110(2) . .
C38 C32 C34 107(2) . .
O1A C39 C40 116.9(11) . .
O1B C39 O1A 124.1(10) . .
O1B C39 C40 118.9(12) . .
C41 C40 C39 108.9(11) . .
C42 C40 C39 107.3(14) . .
C42 C40 C41 108.8(15) . .
C43 C40 C39 110.9(12) . .
C43 C40 C41 105.4(17) . .
C43 C40 C42 115.5(15) . .
O1C C44 O1D 125.0(12) . .
O1C C44 C45 120.6(10) . .
O1D C44 C45 114.3(12) . .
C46 C45 C44 105.1(11) . .
C47 C45 C44 111.9(9) . .
C47 C45 C46 111.4(12) . .
C48 C45 C44 105.9(11) . .
C48 C45 C46 110.9(11) . .
C48 C45 C47 111.2(12) . .

loop_
_geom_bond_atom_site_label_1
_geom_bond_atom_site_label_2
_geom_bond_distance
_geom_bond_site_symmetry_2
Y1 Y3 3.8384(13) .
Y1 Ni1 3.4312(18) .
Y1 P1 3.058(3) .
Y1 O1D 2.212(7) 2_665
Y1 O1P 2.407(7) .
Y1 O3P 2.434(6) .
Y1 O6P 2.301(6) 2_665
Y1 O8P 2.308(7) 2_665
Y1 O12 2.237(8) .
Y1 O18 2.285(8) .
Y2 Ni2 3.2138(14) .
Y2 O1A 2.233(8) .
Y2 O1C 2.217(8) .
Y2 O2P 2.309(7) .
Y2 O4P 2.318(6) .
Y2 O7P 2.233(7) .
Y2 O14 2.405(7) .
Y2 O15 2.423(7) .
Y2 C21 2.770(10) .
Y3 Ni3 3.4464(19) 2_665
Y3 P2 3.081(3) 2_665
Y3 O1B 2.250(7) .
Y3 O3P 2.278(6) .
Y3 O5P 2.453(7) 2_665
Y3 O6P 2.443(6) 2_665
Y3 O9P 2.302(7) .
Y3 O16 2.247(7) .
Y3 O19 2.250(9) .
Ni1 O1OH 2.009(7) .
Ni1 O1P 2.047(6) .
Ni1 O2 2.140(8) .
Ni1 O4 1.999(8) .
Ni1 O8P 2.197(7) 2_665
Ni1 O10 1.992(10) .
Ni2 O1OH 1.960(6) .
Ni2 O2P 2.192(7) .
Ni2 O4P 2.199(7) .
Ni2 O5 2.003(8) .
Ni2 O7 1.975(8) .
Ni2 O14 2.080(6) .
Ni3 Y3 3.4464(18) 2_665
Ni3 O1OH 1.997(6) .
Ni3 O2 2.157(8) .
Ni3 O5P 2.062(7) .
Ni3 O8 2.012(7) .
Ni3 O9P 2.150(6) 2_665
Ni3 O17 1.997(9) 2_665
P1 O1P 1.543(6) .
P1 O2P 1.542(8) .
P1 O3P 1.536(7) .
P1 C1P 1.783(11) .
P2 Y3 3.081(3) 2_665
P2 O4P 1.541(7) .
P2 O5P 1.529(6) .
P2 O6P 1.537(7) .
P2 C9P 1.819(11) .
P3 O7P 1.489(7) .
P3 O8P 1.521(7) .
P3 O9P 1.515(7) .
P3 C17P 1.761(10) .
O1A C39 1.258(14) .
O1B C39 1.252(13) .
O1C C44 1.239(14) .
O1D Y1 2.212(7) 2_665
O1D C44 1.289(13) .
O2 C1 1.251(12) .
O3 C1 1.41(2) .
O4 C4 1.273(13) .
O5 C4 1.273(13) .
O5P Y3 2.453(7) 2_665
O6P Y1 2.301(6) 2_665
O6P Y3 2.443(6) 2_665
O7 C11 1.248(12) .
O8 C11 1.272(13) .
O8P Y1 2.309(7) 2_665
O8P Ni1 2.197(7) 2_665
O9P Ni3 2.150(6) 2_665
O10 C18 1.235(18) .
O12 C18 1.297(18) .
O14 C21 1.233(12) .
O15 C21 1.247(12) .
O16 C26 1.292(16) .
O17 Ni3 1.997(9) 2_665
O17 C26 1.237(18) .
O18 C31 1.252(14) .
O19 C31 1.273(15) .
C1 C2 1.38(2) .
C1A C19 1.529(13) .
C1F C19 1.46(3) .
C1G C19 1.499(13) .
C1M C19 1.53(3) .
C1N C19 1.525(14) .
C1P C2P 1.50(2) .
C2P C3P 1.64(2) .
C4 C5 1.502(16) .
C3P C4P 1.53(3) .
C4P C5P 1.50(3) .
C5 C7 1.541(17) .
C5 C8 1.551(19) .
C5 C9 1.48(2) .
C5P C6P 1.51(3) .
C6P C7P 1.42(3) .
C7P C8P 1.48(3) .
C9P C10P 1.571(18) .
C10P C11P 1.59(3) .
C11 C12 1.534(15) .
C11P C12P 1.53(3) .
C12 C13 1.507(18) .
C12 C14 1.47(2) .
C12 C16 1.506(16) .
C12P C13P 1.57(3) .
C13P C14P 1.548(17) .
C14P C15P 1.557(13) .
C15P C16P 1.501(17) .
C17P C18P 1.418(11) .
C18 C19 1.606(18) .
C18P C19P 1.575(12) .
C19 C20 1.49(3) .
C19P C20P 1.555(16) .
C20P C21P 1.518(16) .
C21 C22 1.504(18) .
C21P C22P 1.533(13) .
C22 C23 1.430(19) .
C22 C24 1.68(3) .
C22 C25 1.49(2) .
C22P C23P 1.483(16) .
C23P C24P 1.61(3) .
C26 C27 1.521(19) .
C27 C28 1.478(16) .
C27 C29 1.509(13) .
C27 C30 1.537(15) .
C31 C32 1.557(19) .
C32 C33 1.512(13) .
C32 C34 1.540(13) .
C32 C35 1.533(13) .
C32 C36 1.513(13) .
C32 C37 1.511(13) .
C32 C38 1.513(14) .
C39 C40 1.519(16) .
C40 C41 1.51(2) .
C40 C42 1.51(2) .
C40 C43 1.50(2) .
C44 C45 1.579(17) .
C45 C46 1.550(18) .
C45 C47 1.540(17) .
C45 C48 1.494(16) .
